data_7051972
loop_
_publ_author_name
'Santra, Ramkinkar'
'Ghosh, Nayan'
'Biradha, Kumar'

_publ_section_title
;
 Crystal engineering with acid and pyridine heteromeric synthon:
 neutral and ionic co-crystals
;
_journal_issue 10
_journal_name_full 'New Journal of Chemistry'
_journal_page_first 1673
_journal_paper_doi 10.1039/b803280g
_journal_volume 32
_journal_year 2008
_chemical_formula_sum 'C45 H38 N4 O8'
_chemical_formula_weight 762.79
_chemical_name_systematic
;
?
;
_space_group_IT_number 14
_symmetry_cell_setting monoclinic
_symmetry_space_group_name_Hall '-P 2yn'
_symmetry_space_group_name_H-M 'P 1 21/n 1'
_atom_sites_solution_hydrogens geom
_atom_sites_solution_primary direct
_atom_sites_solution_secondary difmap
_audit_creation_method SHELXL-97
_cell_angle_alpha 90.00
_cell_angle_beta 92.300(4)
_cell_angle_gamma 90.00
_cell_formula_units_Z 4
_cell_length_a 6.6119(8)
_cell_length_b 19.013(2)
_cell_length_c 30.150(4)
_cell_measurement_reflns_used 8612
_cell_measurement_temperature 296(2)
_cell_measurement_theta_max 27.50
_cell_measurement_theta_min 1.27
_cell_volume 3787.2(8)
_computing_structure_refinement 'SHELXL-97 (Sheldrick, 1997)'
_computing_structure_solution 'SHELXS-97 (Sheldrick, 1990)'
_diffrn_ambient_temperature 296(2)
_diffrn_measured_fraction_theta_full 0.989
_diffrn_measured_fraction_theta_max 0.989
_diffrn_measurement_device_type 'Bruker-APEX-2 CCD area detector'
_diffrn_measurement_method hemisphere
_diffrn_radiation_monochromator graphite
_diffrn_radiation_source 'fine-focus sealed tube'
_diffrn_radiation_type MoK\a
_diffrn_radiation_wavelength 0.71073
_diffrn_reflns_av_R_equivalents 0.0389
_diffrn_reflns_av_sigmaI/netI 0.0287
_diffrn_reflns_limit_h_max 8
_diffrn_reflns_limit_h_min -8
_diffrn_reflns_limit_k_max 24
_diffrn_reflns_limit_k_min -24
_diffrn_reflns_limit_l_max 37
_diffrn_reflns_limit_l_min -37
_diffrn_reflns_number 51218
_diffrn_reflns_theta_full 27.50
_diffrn_reflns_theta_max 27.50
_diffrn_reflns_theta_min 1.27
_exptl_absorpt_coefficient_mu 0.093
_exptl_absorpt_correction_T_max 0.98
_exptl_absorpt_correction_T_min 0.90
_exptl_absorpt_correction_type multi-scan
_exptl_absorpt_process_details SADABS
_exptl_crystal_colour yellow
_exptl_crystal_density_diffrn 1.338
_exptl_crystal_density_meas ?
_exptl_crystal_density_method .
_exptl_crystal_description needled
_exptl_crystal_F_000 1600
_exptl_crystal_size_max 0.22
_exptl_crystal_size_mid 0.16
_exptl_crystal_size_min 0.12
_refine_diff_density_max 0.225
_refine_diff_density_min -0.205
_refine_diff_density_rms 0.035
_refine_ls_extinction_method none
_refine_ls_goodness_of_fit_ref 1.104
_refine_ls_hydrogen_treatment mixed
_refine_ls_matrix_type full
_refine_ls_number_parameters 526
_refine_ls_number_reflns 8612
_refine_ls_number_restraints 0
_refine_ls_restrained_S_all 1.104
_refine_ls_R_factor_all 0.0820
_refine_ls_R_factor_gt 0.0507
_refine_ls_shift/su_max 0.001
_refine_ls_shift/su_mean 0.000
_refine_ls_structure_factor_coef Fsqd
_refine_ls_weighting_details 'calc w=1/[\s^2^(Fo^2^)+(0.1000P)^2^+0.0000P] where P=(Fo^2^+2Fc^2^)/3'
_refine_ls_weighting_scheme calc
_refine_ls_wR_factor_gt 0.1526
_refine_ls_wR_factor_ref 0.1718
_reflns_number_gt 5851
_reflns_number_total 8612
_reflns_threshold_expression >2sigma(I)
_cod_data_source_file b803280g.txt
_cod_data_source_block 4
_cod_depositor_comments
;
The following automatic conversions were performed:
'_symmetry_cell_setting' value 'Monoclinic' changed to 'monoclinic'
according to '/home/saulius/struct/CIF-dictionaries/cif_core.dic'
dictionary named 'cif_core.dic' version 2.4.1 from
2010-06-29.

'_exptl_absorpt_correction_type' value 'Multi-scan' changed
to 'multi-scan' according to
'/home/saulius/struct/CIF-dictionaries/cif_core.dic' dictionary named
'cif_core.dic' version 2.4.1 from 2010-06-29.

Automatic conversion script
Id: cif_fix_enum 1527 2010-12-29 10:47:43Z saulius 
;
_cod_original_sg_symbol_H-M P2(1)/n
_cod_database_code 7051972

loop_
_symmetry_equiv_pos_as_xyz
'x, y, z'
'-x+1/2, y+1/2, -z+1/2'
'-x, -y, -z'
'x-1/2, -y-1/2, z-1/2'

loop_
_atom_site_label
_atom_site_type_symbol
_atom_site_fract_x
_atom_site_fract_y
_atom_site_fract_z
_atom_site_U_iso_or_equiv
_atom_site_adp_type
_atom_site_occupancy
_atom_site_symmetry_multiplicity
_atom_site_calc_flag
_atom_site_refinement_flags
_atom_site_disorder_assembly
_atom_site_disorder_group
O11 O 0.7462(2) 0.78606(8) 0.17270(6) 0.0795(5) Uani 1 1 d . . .
O12 O 1.0114(2) 0.79459(7) 0.13072(5) 0.0682(4) Uani 1 1 d . . .
O13 O 1.1520(2) 1.00069(6) 0.04510(5) 0.0631(4) Uani 1 1 d . . .
O14 O 0.9452(2) 1.09345(6) 0.04640(5) 0.0585(4) Uani 1 1 d . . .
O15 O 0.3280(2) 1.08458(7) 0.13346(5) 0.0669(4) Uani 1 1 d . . .
O16 O 0.2629(2) 0.98674(7) 0.17091(5) 0.0595(4) Uani 1 1 d . . .
C11 C 0.7845(3) 0.88959(8) 0.12972(6) 0.0443(4) Uani 1 1 d . . .
C12 C 0.9095(3) 0.92586(8) 0.10213(6) 0.0454(4) Uani 1 1 d . . .
H12 H 1.0295 0.9053 0.0936 0.054 Uiso 1 1 calc R . .
C13 C 0.8580(3) 0.99282(8) 0.08693(6) 0.0438(4) Uani 1 1 d . . .
C14 C 0.6795(3) 1.02341(9) 0.09999(6) 0.0455(4) Uani 1 1 d . . .
H14 H 0.6443 1.0682 0.0900 0.055 Uiso 1 1 calc R . .
C15 C 0.5530(3) 0.98734(8) 0.12789(6) 0.0448(4) Uani 1 1 d . . .
C16 C 0.6052(3) 0.92038(9) 0.14238(6) 0.0473(4) Uani 1 1 d . . .
H16 H 0.5197 0.8959 0.1607 0.057 Uiso 1 1 calc R . .
C17 C 0.8429(3) 0.81826(9) 0.14682(7) 0.0511(4) Uani 1 1 d . . .
C18 C 1.0004(3) 1.02872(9) 0.05736(6) 0.0481(4) Uani 1 1 d . . .
C19 C 0.3701(3) 1.02479(9) 0.14356(6) 0.0491(4) Uani 1 1 d . . .
N11A N 0.9566(2) 0.06355(7) 0.20145(5) 0.0526(4) Uani 1 1 d . . .
C11A C 0.7982(3) 0.17696(9) 0.20552(6) 0.0472(4) Uani 1 1 d . . .
C12A C 0.9557(3) 0.13280(9) 0.19406(7) 0.0512(4) Uani 1 1 d . . .
H12A H 1.0661 0.1526 0.1805 0.061 Uiso 1 1 calc R . .
C13A C 0.7977(3) 0.03542(10) 0.22056(6) 0.0523(5) Uani 1 1 d . . .
H13A H 0.7990 -0.0125 0.2267 0.063 Uiso 1 1 calc R . .
C14A C 0.6316(3) 0.07425(10) 0.23165(7) 0.0551(5) Uani 1 1 d . . .
H14A H 0.5211 0.0528 0.2442 0.066 Uiso 1 1 calc R . .
C15A C 0.6322(3) 0.14521(10) 0.22384(7) 0.0538(5) Uani 1 1 d . . .
H15A H 0.5208 0.1722 0.2309 0.065 Uiso 1 1 calc R . .
N21A N 1.1699(2) 0.67487(7) 0.15986(6) 0.0542(4) Uani 1 1 d . . .
C21A C 1.1779(3) 0.54976(8) 0.17338(6) 0.0428(4) Uani 1 1 d . . .
C22A C 1.0808(3) 0.61243(9) 0.16128(7) 0.0500(4) Uani 1 1 d . . .
H22A H 0.9433 0.6103 0.1536 0.060 Uiso 1 1 calc R . .
C23A C 1.3676(3) 0.67767(10) 0.17023(7) 0.0548(5) Uani 1 1 d . . .
H23A H 1.4324 0.7211 0.1699 0.066 Uiso 1 1 calc R . .
C24A C 1.4787(3) 0.61932(10) 0.18132(7) 0.0581(5) Uani 1 1 d . . .
H24A H 1.6167 0.6233 0.1882 0.070 Uiso 1 1 calc R . .
C25A C 1.3862(3) 0.55472(9) 0.18234(7) 0.0518(5) Uani 1 1 d . . .
H25A H 1.4617 0.5145 0.1890 0.062 Uiso 1 1 calc R . .
O31A O 0.7434(2) 0.39311(8) 0.18065(7) 0.0883(6) Uani 1 1 d . . .
C31A C 0.9135(3) 0.37353(9) 0.19214(7) 0.0531(5) Uani 1 1 d . . .
C32A C 0.9565(3) 0.29759(9) 0.20262(6) 0.0468(4) Uani 1 1 d . . .
C33A C 1.1661(3) 0.27927(9) 0.21908(7) 0.0533(5) Uani 1 1 d . . .
H33A H 1.2504 0.2711 0.1940 0.064 Uiso 1 1 calc . . .
H33B H 1.1626 0.2362 0.2363 0.064 Uiso 1 1 calc . . .
C34A C 1.2570(3) 0.33772(10) 0.24756(7) 0.0606(5) Uani 1 1 d . . .
H34A H 1.3891 0.3234 0.2595 0.073 Uiso 1 1 calc . . .
H34B H 1.1712 0.3469 0.2723 0.073 Uiso 1 1 calc . . .
C35A C 1.2776(3) 0.40407(9) 0.22022(7) 0.0526(5) Uani 1 1 d . . .
H35A H 1.3204 0.4423 0.2397 0.063 Uiso 1 1 calc . . .
H35B H 1.3825 0.3970 0.1991 0.063 Uiso 1 1 calc . . .
C36A C 1.0853(3) 0.42510(8) 0.19542(6) 0.0444(4) Uani 1 1 d . . .
C37A C 0.8002(3) 0.25335(9) 0.19796(7) 0.0530(5) Uani 1 1 d . . .
H37A H 0.6772 0.2734 0.1888 0.064 Uiso 1 1 calc R . .
C38A C 1.0508(3) 0.48713(8) 0.17542(6) 0.0468(4) Uani 1 1 d . . .
H38A H 0.9257 0.4909 0.1604 0.056 Uiso 1 1 calc R . .
O31B O 1.2644(2) 1.44974(7) -0.08946(6) 0.0803(5) Uani 1 1 d . . .
N11B N 1.9407(4) 1.69599(12) -0.08960(7) 0.0955(7) Uani 1 1 d . . .
C11B C 1.6326(4) 1.62720(10) -0.08843(7) 0.0628(6) Uani 1 1 d . . .
C12B C 1.8433(4) 1.63465(13) -0.08722(8) 0.0773(7) Uani 1 1 d . . .
H12B H 1.9210 1.5940 -0.0846 0.093 Uiso 1 1 calc R . .
C13B C 1.8258(6) 1.75301(15) -0.09305(9) 0.1008(11) Uani 1 1 d . . .
H13B H 1.8905 1.7964 -0.0941 0.121 Uiso 1 1 calc R . .
C14B C 1.6202(6) 1.75254(12) -0.09518(9) 0.0970(9) Uani 1 1 d . . .
H14B H 1.5477 1.7943 -0.0980 0.116 Uiso 1 1 calc R . .
C15B C 1.5203(5) 1.68831(11) -0.09303(8) 0.0804(7) Uani 1 1 d . . .
H15B H 1.3796 1.6865 -0.0947 0.096 Uiso 1 1 calc R . .
N21B N 1.2269(3) 1.14969(7) -0.00291(5) 0.0555(4) Uani 1 1 d . . .
C21B C 1.3733(3) 1.24515(8) -0.04271(6) 0.0469(4) Uani 1 1 d . . .
C22B C 1.2180(3) 1.21449(9) -0.01990(6) 0.0521(4) Uani 1 1 d . . .
H22B H 1.1009 1.2406 -0.0162 0.062 Uiso 1 1 calc R . .
C23B C 1.3946(3) 1.11212(10) -0.00903(7) 0.0592(5) Uani 1 1 d . . .
H23B H 1.4039 1.0672 0.0032 0.071 Uiso 1 1 calc R . .
C24B C 1.5528(3) 1.13671(10) -0.03236(7) 0.0610(5) Uani 1 1 d . . .
H24B H 1.6658 1.1087 -0.0365 0.073 Uiso 1 1 calc R . .
C25B C 1.5422(3) 1.20370(10) -0.04973(7) 0.0553(5) Uani 1 1 d . . .
H25B H 1.6475 1.2211 -0.0661 0.066 Uiso 1 1 calc R . .
C31B C 1.4337(3) 1.43955(9) -0.07334(7) 0.0498(4) Uani 1 1 d . . .
C32B C 1.5855(3) 1.49786(9) -0.06960(6) 0.0491(4) Uani 1 1 d . . .
C33B C 1.7859(3) 1.48403(11) -0.04690(8) 0.0658(6) Uani 1 1 d . . .
H33C H 1.8267 1.5254 -0.0299 0.079 Uiso 1 1 calc . . .
H33D H 1.8853 1.4765 -0.0692 0.079 Uiso 1 1 calc . . .
C34B C 1.7874(3) 1.42151(12) -0.01624(8) 0.0704(6) Uani 1 1 d . . .
H34C H 1.9246 1.4129 -0.0049 0.085 Uiso 1 1 calc . . .
H34D H 1.7045 1.4316 0.0088 0.085 Uiso 1 1 calc . . .
C35B C 1.7080(3) 1.35693(10) -0.03974(7) 0.0578(5) Uani 1 1 d . . .
H35C H 1.7127 1.3174 -0.0194 0.069 Uiso 1 1 calc . . .
H35D H 1.7935 1.3459 -0.0642 0.069 Uiso 1 1 calc . . .
C36B C 1.4941(3) 1.36773(9) -0.05717(6) 0.0445(4) Uani 1 1 d . . .
C37B C 1.5270(3) 1.55993(9) -0.08662(7) 0.0575(5) Uani 1 1 d . . .
H37B H 1.3968 1.5603 -0.0995 0.069 Uiso 1 1 calc R . .
C38B C 1.3509(3) 1.31825(9) -0.05756(6) 0.0494(4) Uani 1 1 d . . .
H38B H 1.2230 1.3316 -0.0684 0.059 Uiso 1 1 calc R . .
H16O H 0.147(4) 1.0159(12) 0.1782(8) 0.089(8) Uiso 1 1 d . . .
H14O H 1.049(4) 1.1120(12) 0.0252(9) 0.092(8) Uiso 1 1 d . . .
H12O H 1.060(4) 0.7493(13) 0.1394(8) 0.101(9) Uiso 1 1 d . . .

loop_
_atom_site_aniso_label
_atom_site_aniso_U_11
_atom_site_aniso_U_22
_atom_site_aniso_U_33
_atom_site_aniso_U_23
_atom_site_aniso_U_13
_atom_site_aniso_U_12
O11 0.0677(10) 0.0559(8) 0.1165(13) 0.0355(8) 0.0227(9) 0.0030(7)
O12 0.0646(9) 0.0440(7) 0.0974(11) 0.0226(7) 0.0187(8) 0.0155(6)
O13 0.0648(9) 0.0465(7) 0.0795(10) 0.0127(6) 0.0212(8) 0.0116(6)
O14 0.0654(9) 0.0385(6) 0.0723(9) 0.0131(6) 0.0133(7) 0.0093(6)
O15 0.0681(9) 0.0466(7) 0.0870(11) 0.0073(7) 0.0157(8) 0.0183(6)
O16 0.0503(8) 0.0464(7) 0.0827(10) 0.0022(6) 0.0123(7) 0.0045(6)
C11 0.0458(10) 0.0329(8) 0.0536(11) 0.0012(7) -0.0043(8) -0.0017(7)
C12 0.0448(10) 0.0384(8) 0.0527(11) -0.0001(7) -0.0007(8) 0.0030(7)
C13 0.0497(10) 0.0343(8) 0.0471(10) 0.0013(7) -0.0016(8) 0.0010(7)
C14 0.0496(10) 0.0350(8) 0.0514(10) -0.0002(7) -0.0045(8) 0.0043(7)
C15 0.0434(9) 0.0385(8) 0.0521(10) -0.0048(7) -0.0037(8) 0.0013(7)
C16 0.0468(10) 0.0404(9) 0.0545(11) -0.0014(7) 0.0004(8) -0.0040(7)
C17 0.0466(10) 0.0386(9) 0.0677(12) 0.0076(8) -0.0028(9) -0.0043(8)
C18 0.0532(11) 0.0372(8) 0.0538(11) 0.0022(7) 0.0005(9) 0.0036(8)
C19 0.0449(10) 0.0436(9) 0.0587(11) -0.0040(8) -0.0012(8) 0.0007(8)
N11A 0.0532(9) 0.0430(8) 0.0617(10) -0.0046(7) 0.0037(8) 0.0024(7)
C11A 0.0433(10) 0.0428(9) 0.0556(11) 0.0019(8) 0.0036(8) 0.0003(7)
C12A 0.0469(10) 0.0453(9) 0.0620(12) -0.0001(8) 0.0090(9) 0.0001(8)
C13A 0.0591(12) 0.0429(9) 0.0544(11) -0.0009(8) -0.0036(9) -0.0053(8)
C14A 0.0520(11) 0.0540(10) 0.0597(12) 0.0006(9) 0.0068(9) -0.0119(9)
C15A 0.0416(10) 0.0527(10) 0.0675(13) 0.0010(9) 0.0065(9) 0.0008(8)
N21A 0.0506(9) 0.0428(8) 0.0695(11) 0.0098(7) 0.0064(8) 0.0016(7)
C21A 0.0409(9) 0.0417(9) 0.0462(10) 0.0025(7) 0.0038(7) 0.0056(7)
C22A 0.0405(10) 0.0431(9) 0.0665(12) 0.0090(8) 0.0020(8) 0.0040(7)
C23A 0.0551(12) 0.0500(10) 0.0594(12) 0.0037(9) 0.0048(9) -0.0081(9)
C24A 0.0429(10) 0.0650(12) 0.0661(13) 0.0096(10) -0.0026(9) -0.0072(9)
C25A 0.0428(10) 0.0513(10) 0.0613(12) 0.0103(8) 0.0003(8) 0.0079(8)
O31A 0.0406(8) 0.0545(8) 0.1688(18) 0.0287(9) -0.0063(9) 0.0051(6)
C31A 0.0381(10) 0.0438(9) 0.0778(13) 0.0084(9) 0.0070(9) 0.0091(7)
C32A 0.0445(10) 0.0404(9) 0.0560(11) 0.0035(7) 0.0092(8) 0.0066(7)
C33A 0.0506(11) 0.0422(9) 0.0670(12) 0.0057(8) -0.0011(9) 0.0082(8)
C34A 0.0707(13) 0.0507(10) 0.0590(12) 0.0070(9) -0.0127(10) 0.0051(9)
C35A 0.0517(11) 0.0443(9) 0.0609(12) 0.0045(8) -0.0084(9) 0.0023(8)
C36A 0.0408(9) 0.0398(8) 0.0528(10) 0.0008(7) 0.0055(8) 0.0069(7)
C37A 0.0425(10) 0.0444(10) 0.0725(13) 0.0077(9) 0.0059(9) 0.0074(8)
C38A 0.0385(9) 0.0422(9) 0.0595(11) 0.0013(8) -0.0012(8) 0.0060(7)
O31B 0.0538(9) 0.0525(8) 0.1325(15) 0.0241(9) -0.0234(9) -0.0056(6)
N11B 0.128(2) 0.0781(15) 0.0819(15) -0.0045(11) 0.0180(14) -0.0488(14)
C11B 0.0893(16) 0.0478(10) 0.0516(12) -0.0010(9) 0.0049(11) -0.0144(10)
C12B 0.0950(19) 0.0697(14) 0.0681(15) -0.0038(11) 0.0140(13) -0.0316(13)
C13B 0.167(3) 0.0694(17) 0.0675(17) -0.0068(13) 0.0162(19) -0.054(2)
C14B 0.161(3) 0.0477(13) 0.0821(19) 0.0014(11) 0.002(2) -0.0174(16)
C15B 0.113(2) 0.0520(12) 0.0756(16) 0.0039(11) 0.0036(14) -0.0096(12)
N21B 0.0648(10) 0.0424(8) 0.0598(10) 0.0060(7) 0.0075(8) 0.0003(7)
C21B 0.0491(10) 0.0400(9) 0.0514(10) 0.0026(7) 0.0007(8) -0.0008(7)
C22B 0.0532(11) 0.0415(9) 0.0618(12) 0.0037(8) 0.0060(9) 0.0032(8)
C23B 0.0718(14) 0.0422(10) 0.0634(13) 0.0059(8) -0.0003(11) 0.0051(9)
C24B 0.0597(12) 0.0490(10) 0.0744(14) -0.0036(9) 0.0026(11) 0.0131(9)
C25B 0.0547(11) 0.0485(10) 0.0633(12) -0.0001(9) 0.0098(9) 0.0013(8)
C31B 0.0425(10) 0.0435(9) 0.0630(12) 0.0031(8) -0.0015(9) -0.0007(7)
C32B 0.0534(11) 0.0447(9) 0.0495(11) -0.0036(7) 0.0058(9) -0.0076(8)
C33B 0.0562(12) 0.0602(12) 0.0800(15) -0.0051(10) -0.0103(11) -0.0158(9)
C34B 0.0695(14) 0.0678(13) 0.0719(15) 0.0007(11) -0.0231(12) -0.0057(11)
C35B 0.0491(11) 0.0540(11) 0.0695(13) 0.0010(9) -0.0081(10) 0.0009(8)
C36B 0.0419(9) 0.0438(9) 0.0477(10) -0.0001(7) 0.0003(8) -0.0002(7)
C37B 0.0654(13) 0.0464(10) 0.0605(12) 0.0008(9) 0.0011(10) -0.0092(9)
C38B 0.0431(10) 0.0441(9) 0.0608(12) 0.0058(8) 0.0006(8) 0.0013(7)

loop_
_atom_type_symbol
_atom_type_description
_atom_type_scat_dispersion_real
_atom_type_scat_dispersion_imag
_atom_type_scat_source
C C 0.0033 0.0016 'International Tables Vol C Tables 4.2.6.8 and 6.1.1.4'
H H 0.0000 0.0000 'International Tables Vol C Tables 4.2.6.8 and 6.1.1.4'
N N 0.0061 0.0033 'International Tables Vol C Tables 4.2.6.8 and 6.1.1.4'
O O 0.0106 0.0060 'International Tables Vol C Tables 4.2.6.8 and 6.1.1.4'

loop_
_geom_angle_atom_site_label_1
_geom_angle_atom_site_label_2
_geom_angle_atom_site_label_3
_geom_angle
_geom_angle_site_symmetry_1
_geom_angle_site_symmetry_3
_geom_angle_publ_flag
C12 C11 C16 119.55(15) . . ?
C12 C11 C17 120.54(16) . . ?
C16 C11 C17 119.90(16) . . ?
C11 C12 C13 120.75(16) . . ?
C14 C13 C12 119.36(16) . . ?
C14 C13 C18 122.94(15) . . ?
C12 C13 C18 117.70(15) . . ?
C13 C14 C15 120.28(15) . . ?
C16 C15 C14 119.74(16) . . ?
C16 C15 C19 122.13(16) . . ?
C14 C15 C19 118.02(15) . . ?
C15 C16 C11 120.32(16) . . ?
O11 C17 O12 123.31(17) . . ?
O11 C17 C11 123.45(18) . . ?
O12 C17 C11 113.24(16) . . ?
O13 C18 O14 124.01(17) . . ?
O13 C18 C13 122.31(15) . . ?
O14 C18 C13 113.68(16) . . ?
O15 C19 O16 123.23(17) . . ?
O15 C19 C15 123.37(17) . . ?
O16 C19 C15 113.36(15) . . ?
C13A N11A C12A 118.05(15) . . ?
C15A C11A C12A 116.63(16) . . ?
C15A C11A C37A 120.28(16) . . ?
C12A C11A C37A 123.08(16) . . ?
N11A C12A C11A 123.48(17) . . ?
N11A C13A C14A 122.79(17) . . ?
C15A C14A C13A 118.60(17) . . ?
C14A C15A C11A 120.37(17) . . ?
C22A N21A C23A 117.43(15) . . ?
C25A C21A C22A 115.67(15) . . ?
C25A C21A C38A 127.74(15) . . ?
C22A C21A C38A 116.59(16) . . ?
N21A C22A C21A 124.91(17) . . ?
N21A C23A C24A 122.56(17) . . ?
C23A C24A C25A 119.77(18) . . ?
C24A C25A C21A 119.55(16) . . ?
O31A C31A C36A 120.36(16) . . ?
O31A C31A C32A 121.10(17) . . ?
C36A C31A C32A 118.54(15) . . ?
C37A C32A C33A 126.26(15) . . ?
C37A C32A C31A 116.37(16) . . ?
C33A C32A C31A 117.31(15) . . ?
C32A C33A C34A 111.04(15) . . ?
C33A C34A C35A 110.16(16) . . ?
C36A C35A C34A 113.53(16) . . ?
C38A C36A C31A 115.51(16) . . ?
C38A C36A C35A 125.68(16) . . ?
C31A C36A C35A 118.81(15) . . ?
C32A C37A C11A 128.15(17) . . ?
C36A C38A C21A 130.45(16) . . ?
C13B N11B C12B 116.3(3) . . ?
C15B C11B C12B 116.6(2) . . ?
C15B C11B C37B 118.9(2) . . ?
C12B C11B C37B 124.4(2) . . ?
N11B C12B C11B 124.7(3) . . ?
N11B C13B C14B 124.6(2) . . ?
C13B C14B C15B 118.7(3) . . ?
C11B C15B C14B 119.2(3) . . ?
C22B N21B C23B 117.63(17) . . ?
C22B C21B C25B 116.90(16) . . ?
C22B C21B C38B 118.84(16) . . ?
C25B C21B C38B 124.26(17) . . ?
N21B C22B C21B 123.80(17) . . ?
N21B C23B C24B 122.97(17) . . ?
C23B C24B C25B 118.92(19) . . ?
C24B C25B C21B 119.69(18) . . ?
O31B C31B C32B 121.00(16) . . ?
O31B C31B C36B 120.25(15) . . ?
C32B C31B C36B 118.75(16) . . ?
C37B C32B C33B 124.74(17) . . ?
C37B C32B C31B 116.22(18) . . ?
C33B C32B C31B 119.03(16) . . ?
C32B C33B C34B 113.88(17) . . ?
C35B C34B C33B 111.25(19) . . ?
C34B C35B C36B 111.06(16) . . ?
C38B C36B C31B 117.35(16) . . ?
C38B C36B C35B 124.35(16) . . ?
C31B C36B C35B 118.24(15) . . ?
C32B C37B C11B 131.0(2) . . ?
C36B C38B C21B 127.07(17) . . ?

loop_
_geom_bond_atom_site_label_1
_geom_bond_atom_site_label_2
_geom_bond_distance
_geom_bond_site_symmetry_2
_geom_bond_publ_flag
O11 C17 1.197(2) . ?
O12 C17 1.313(2) . ?
O13 C18 1.206(2) . ?
O14 C18 1.322(2) . ?
O15 C19 1.207(2) . ?
O16 C19 1.324(2) . ?
C11 C12 1.381(2) . ?
C11 C16 1.389(2) . ?
C11 C17 1.496(2) . ?
C12 C13 1.391(2) . ?
C13 C14 1.387(2) . ?
C13 C18 1.488(2) . ?
C14 C15 1.391(2) . ?
C15 C16 1.385(2) . ?
C15 C19 1.496(2) . ?
N11A C13A 1.330(2) . ?
N11A C12A 1.335(2) . ?
C11A C15A 1.386(2) . ?
C11A C12A 1.392(2) . ?
C11A C37A 1.470(2) . ?
C13A C14A 1.376(3) . ?
C14A C15A 1.369(2) . ?
N21A C22A 1.327(2) . ?
N21A C23A 1.333(2) . ?
C21A C25A 1.395(2) . ?
C21A C22A 1.395(2) . ?
C21A C38A 1.460(2) . ?
C23A C24A 1.365(3) . ?
C24A C25A 1.373(3) . ?
O31A C31A 1.222(2) . ?
C31A C36A 1.501(3) . ?
C31A C32A 1.503(2) . ?
C32A C37A 1.336(2) . ?
C32A C33A 1.494(3) . ?
C33A C34A 1.514(3) . ?
C34A C35A 1.516(3) . ?
C35A C36A 1.503(2) . ?
C36A C38A 1.340(2) . ?
O31B C31B 1.218(2) . ?
N11B C13B 1.325(4) . ?
N11B C12B 1.336(3) . ?
C11B C15B 1.383(3) . ?
C11B C12B 1.399(3) . ?
C11B C37B 1.459(3) . ?
C13B C14B 1.358(4) . ?
C14B C15B 1.391(3) . ?
N21B C22B 1.335(2) . ?
N21B C23B 1.338(3) . ?
C21B C22B 1.387(2) . ?
C21B C25B 1.390(3) . ?
C21B C38B 1.466(2) . ?
C23B C24B 1.366(3) . ?
C24B C25B 1.378(3) . ?
C31B C32B 1.497(2) . ?
C31B C36B 1.499(2) . ?
C32B C37B 1.338(2) . ?
C32B C33B 1.490(3) . ?
C33B C34B 1.506(3) . ?
C34B C35B 1.502(3) . ?
C35B C36B 1.503(3) . ?
C36B C38B 1.335(2) . ?

loop_
_cod_related_entry_id
_cod_related_entry_database
_cod_related_entry_code
1 ChemSpider 30652918
